data_4340114
loop_
_publ_author_name
'Cross, Justin N.'
'Villa, Eric M.'
'Darling, Victoria R.'
'Polinski, Matthew J.'
'Lin, Jian'
'Tan, Xiaoyan'
'Kikugawa, Naoki'
'Shatruk, Michael'
'Baumbach, Ryan'
'Albrecht-Schmitt, Thomas E'

_publ_section_title
;
 Straightforward Reductive Routes to Air-Stable Uranium(III) and
 Neptunium(III) Materials.
;
_journal_issue 14
_journal_name_full 'Inorganic chemistry'
_journal_page_first 7455
_journal_page_last 7466
_journal_paper_doi 10.1021/ic500771t
_journal_volume 53
_journal_year 2014
_chemical_formula_moiety KNp(SO4)2
_chemical_formula_sum 'K Np O8 S2'
_chemical_formula_weight 468.22
_chemical_melting_point ?
_chemical_name_common 'Potassium Neptunium(III) sulfate'
_chemical_name_systematic
; 
 ? 
;
_space_group_IT_number 2
_symmetry_cell_setting triclinic
_symmetry_space_group_name_Hall '-P 1'
_symmetry_space_group_name_H-M 'P -1'
_atom_sites_solution_hydrogens none
_atom_sites_solution_primary direct
_atom_sites_solution_secondary difmap
_audit_creation_method SHELXL-97
_cell_angle_alpha 86.445(3)
_cell_angle_beta 88.413(3)
_cell_angle_gamma 88.552(3)
_cell_formula_units_Z 2
_cell_length_a 5.4116(16)
_cell_length_b 6.949(2)
_cell_length_c 8.378(3)
_cell_measurement_reflns_used 1326
_cell_measurement_temperature 100(2)
_cell_measurement_theta_max 26.74
_cell_measurement_theta_min 2.44
_cell_volume 314.24(17)
_computing_cell_refinement 'smart saint'
_computing_data_collection smart
_computing_data_reduction SAINT
_computing_molecular_graphics 'SHELXP-97 (Sheldrick, 1997)'
_computing_publication_material 'SHELXCIF-97 (Sheldrick, 2000)'
_computing_structure_refinement 'SHELXL-97 (Sheldrick, 1997)'
_computing_structure_solution 'SHELXS-97 (Sheldrick, 1990)'
_diffrn_ambient_temperature 100(2)
_diffrn_detector_area_resol_mean 0
_diffrn_measured_fraction_theta_full 0.995
_diffrn_measured_fraction_theta_max 0.995
_diffrn_measurement_device_type 'BRUKER apex II'
_diffrn_measurement_method '0.5 wide w/ exposures'
_diffrn_radiation_monochromator 'Quazar optics'
_diffrn_radiation_source 'Imus microfocused'
_diffrn_radiation_type MoK\a
_diffrn_radiation_wavelength 0.71073
_diffrn_reflns_av_R_equivalents 0.0000
_diffrn_reflns_av_sigmaI/netI 0.1470
_diffrn_reflns_limit_h_max 6
_diffrn_reflns_limit_h_min -6
_diffrn_reflns_limit_k_max 8
_diffrn_reflns_limit_k_min -8
_diffrn_reflns_limit_l_max 10
_diffrn_reflns_limit_l_min 0
_diffrn_reflns_number 1326
_diffrn_reflns_theta_full 26.74
_diffrn_reflns_theta_max 26.74
_diffrn_reflns_theta_min 2.44
_exptl_absorpt_coefficient_mu 17.868
_exptl_absorpt_correction_T_max 0.507
_exptl_absorpt_correction_T_min 0.351
_exptl_absorpt_correction_type multi-scan
_exptl_absorpt_process_details SHELTXPREP
_exptl_crystal_colour purple-blue'
_exptl_crystal_density_diffrn 4.948
_exptl_crystal_density_meas ?
_exptl_crystal_density_method 'not measured'
_exptl_crystal_description block
_exptl_crystal_F_000 416
_exptl_crystal_size_max 0.5
_exptl_crystal_size_mid 0.4
_exptl_crystal_size_min 0.2
_refine_diff_density_max 2.738
_refine_diff_density_min -2.852
_refine_diff_density_rms 0.376
_refine_ls_extinction_method none
_refine_ls_goodness_of_fit_ref 0.605
_refine_ls_hydrogen_treatment none
_refine_ls_matrix_type full
_refine_ls_number_parameters 109
_refine_ls_number_reflns 1326
_refine_ls_number_restraints 0
_refine_ls_restrained_S_all 0.605
_refine_ls_R_factor_all 0.0404
_refine_ls_R_factor_gt 0.0325
_refine_ls_shift/su_max 0.001
_refine_ls_shift/su_mean 0.000
_refine_ls_structure_factor_coef Fsqd
_refine_ls_weighting_details 'calc w=1/[\s^2^(Fo^2^)+(0.0000P)^2^+0.0000P] where P=(Fo^2^+2Fc^2^)/3'
_refine_ls_weighting_scheme calc
_refine_ls_wR_factor_gt 0.0813
_refine_ls_wR_factor_ref 0.0851
_reflns_number_gt 1151
_reflns_number_total 1326
_reflns_threshold_expression >2sigma(I)
_cod_data_source_file ic500771t_si_002.cif
_cod_data_source_block save
_cod_depositor_comments
;
The following automatic conversions were performed:

'_chemical_melting_point' value 'not measured' was changed to '?' -
the value is undefined or not given.

Automatic conversion script
Id: cif_fix_values 2281 2013-09-26 08:29:07Z andrius 

 Adding full bibliography for 4340109--4340117.cif.

The following automatic conversions were performed:

'_exptl_crystal_density_meas' value 'N/A' was changed to '?' - the
value is perceived as not measured.

Automatic conversion script
Id: cif_fix_values 3008 2015-01-20 13:52:24Z robertas 
;
_cod_original_cell_volume 314.24(16)
_cod_original_sg_symbol_H-M P-1
_cod_database_code 4340114

loop_
_symmetry_equiv_pos_as_xyz
'x, y, z'
'-x, -y, -z'

loop_
_atom_site_label
_atom_site_type_symbol
_atom_site_fract_x
_atom_site_fract_y
_atom_site_fract_z
_atom_site_U_iso_or_equiv
_atom_site_adp_type
_atom_site_occupancy
_atom_site_symmetry_multiplicity
_atom_site_calc_flag
Np1 Np 0.68382(5) 0.81949(5) 0.80081(4) 0.00625(15) Uani 1 1 d
K1 K 0.2484(3) 0.3468(3) 0.6834(2) 0.0078(4) Uani 1 1 d
S1 S 0.2397(4) 0.8251(3) 0.5677(3) 0.0060(5) Uani 1 1 d
S2 S 0.2239(4) 0.6941(4) 1.0470(3) 0.0069(5) Uani 1 1 d
O1 O 0.4605(10) 0.6922(10) 0.5752(8) 0.0084(13) Uani 1 1 d
O2 O 0.0142(10) 0.7131(10) 0.6027(8) 0.0085(14) Uani 1 1 d
O3 O 0.2161(10) 0.5484(10) 1.1799(8) 0.0077(13) Uani 1 1 d
O4 O 0.3283(10) 0.6136(10) 0.9006(8) 0.0089(14) Uani 1 1 d
O5 O 0.2691(10) 0.9626(10) 0.6943(8) 0.0096(14) Uani 1 1 d
O6 O 0.3922(10) 0.8530(10) 1.0809(8) 0.0077(13) Uani 1 1 d
O7 O -0.0275(11) 0.7754(10) 1.0185(8) 0.0106(14) Uani 1 1 d
O8 O 0.2277(10) 0.9188(10) 0.4078(8) 0.0101(14) Uani 1 1 d

loop_
_atom_site_aniso_label
_atom_site_aniso_U_11
_atom_site_aniso_U_22
_atom_site_aniso_U_33
_atom_site_aniso_U_23
_atom_site_aniso_U_13
_atom_site_aniso_U_12
Np1 0.0091(2) 0.0038(2) 0.0059(2) 0.00027(15) -0.00208(13) -0.00054(14)
K1 0.0116(9) 0.0043(10) 0.0074(11) 0.0007(8) 0.0003(7) 0.0002(7)
S1 0.0071(10) 0.0036(12) 0.0070(12) 0.0012(9) -0.0011(7) -0.0001(8)
S2 0.0092(10) 0.0052(12) 0.0062(12) 0.0000(9) -0.0008(7) -0.0016(8)
O1 0.007(3) 0.008(4) 0.010(4) 0.001(3) -0.001(2) 0.003(2)
O2 0.007(3) 0.008(4) 0.011(4) -0.003(3) 0.002(2) -0.002(2)
O3 0.012(3) 0.005(4) 0.006(3) 0.000(3) -0.002(2) 0.001(2)
O4 0.012(3) 0.006(4) 0.009(4) -0.001(3) -0.003(2) 0.001(2)
O5 0.010(3) 0.007(4) 0.012(4) -0.005(3) 0.000(2) 0.003(2)
O6 0.010(3) 0.004(4) 0.009(4) -0.002(3) -0.002(2) -0.004(2)
O7 0.007(3) 0.009(4) 0.015(4) 0.001(3) -0.001(2) -0.002(2)
O8 0.013(3) 0.011(4) 0.006(4) 0.006(3) -0.003(2) 0.000(3)

loop_
_atom_type_symbol
_atom_type_description
_atom_type_scat_dispersion_real
_atom_type_scat_dispersion_imag
_atom_type_scat_source
O O 0.0106 0.0060 'International Tables Vol C Tables 4.2.6.8 and 6.1.1.4'
S S 0.1246 0.1234 'International Tables Vol C Tables 4.2.6.8 and 6.1.1.4'
K K 0.2009 0.2494 'International Tables Vol C Tables 4.2.6.8 and 6.1.1.4'
Np Np -11.4937 4.1493 'International Tables Vol C Tables 4.2.6.8 and 6.1.1.4'

loop_
_geom_angle_atom_site_label_1
_geom_angle_atom_site_label_2
_geom_angle_atom_site_label_3
_geom_angle
_geom_angle_site_symmetry_1
_geom_angle_site_symmetry_3
O7 Np1 O8 116.9(2) 1_655 2_676
O7 Np1 O1 150.9(2) 1_655 .
O8 Np1 O1 81.0(2) 2_676 .
O7 Np1 O4 102.5(2) 1_655 .
O8 Np1 O4 139.0(2) 2_676 .
O1 Np1 O4 68.6(2) . .
O7 Np1 O2 90.8(2) 1_655 1_655
O8 Np1 O2 68.9(2) 2_676 1_655
O1 Np1 O2 73.88(19) . 1_655
O4 Np1 O2 123.9(2) . 1_655
O7 Np1 O6 82.4(2) 1_655 2_677
O8 Np1 O6 70.6(2) 2_676 2_677
O1 Np1 O6 126.4(2) . 2_677
O4 Np1 O6 105.9(2) . 2_677
O2 Np1 O6 130.0(2) 1_655 2_677
O7 Np1 O5 149.0(2) 1_655 .
O8 Np1 O5 71.1(2) 2_676 .
O1 Np1 O5 55.9(2) . .
O4 Np1 O5 69.3(2) . .
O2 Np1 O5 119.0(2) 1_655 .
O6 Np1 O5 72.0(2) 2_677 .
O7 Np1 O3 75.7(2) 1_655 2_667
O8 Np1 O3 133.0(2) 2_676 2_667
O1 Np1 O3 75.5(2) . 2_667
O4 Np1 O3 65.51(19) . 2_667
O2 Np1 O3 65.7(2) 1_655 2_667
O6 Np1 O3 153.6(2) 2_677 2_667
O5 Np1 O3 122.5(2) . 2_667
O7 Np1 O6 75.01(19) 1_655 .
O8 Np1 O6 126.5(2) 2_676 .
O1 Np1 O6 114.11(18) . .
O4 Np1 O6 52.1(2) . .
O2 Np1 O6 162.5(2) 1_655 .
O6 Np1 O6 59.1(2) 2_677 .
O5 Np1 O6 76.89(19) . .
O3 Np1 O6 100.32(19) 2_667 .
O7 Np1 S1 168.17(15) 1_655 .
O8 Np1 S1 74.48(15) 2_676 .
O1 Np1 S1 27.84(15) . .
O4 Np1 S1 65.76(16) . .
O2 Np1 S1 96.78(15) 1_655 .
O6 Np1 S1 99.42(15) 2_677 .
O5 Np1 S1 28.04(15) . .
O3 Np1 S1 99.12(14) 2_667 .
O6 Np1 S1 95.81(13) . .
O7 Np1 S2 90.35(15) 1_655 .
O8 Np1 S2 137.48(15) 2_676 .
O1 Np1 S2 89.91(14) . .
O4 Np1 S2 25.19(15) . .
O2 Np1 S2 147.31(16) 1_655 .
O6 Np1 S2 82.50(14) 2_677 .
O5 Np1 S2 69.55(15) . .
O3 Np1 S2 82.96(14) 2_667 .
O6 Np1 S2 26.94(13) . .
S1 Np1 S2 78.37(6) . .
O7 Np1 K1 119.36(17) 1_655 .
O8 Np1 K1 119.20(16) 2_676 .
O1 Np1 K1 38.17(16) . .
O4 Np1 K1 37.20(16) . .
O2 Np1 K1 89.02(15) 1_655 .
O6 Np1 K1 136.92(13) 2_677 .
O5 Np1 K1 72.81(16) . .
O3 Np1 K1 49.71(13) 2_667 .
O6 Np1 K1 89.24(13) . .
S1 Np1 K1 52.01(5) . .
S2 Np1 K1 62.31(5) . .
O5 K1 O1 82.3(2) 1_545 2_666
O5 K1 O4 133.9(2) 1_545 .
O1 K1 O4 122.6(2) 2_666 .
O5 K1 O1 147.88(19) 1_545 .
O1 K1 O1 67.8(3) 2_666 .
O4 K1 O1 61.7(2) . .
O5 K1 O7 74.4(2) 1_545 2_567
O1 K1 O7 154.9(2) 2_666 2_567
O4 K1 O7 70.7(2) . 2_567
O1 K1 O7 131.9(2) . 2_567
O5 K1 O3 106.46(19) 1_545 2_567
O1 K1 O3 149.6(2) 2_666 2_567
O4 K1 O3 72.37(18) . 2_567
O1 K1 O3 105.3(2) . 2_567
O7 K1 O3 50.28(19) 2_567 2_567
O5 K1 O2 152.67(19) 1_545 .
O1 K1 O2 100.5(2) 2_666 .
O4 K1 O2 67.1(2) . .
O1 K1 O2 50.80(17) . .
O7 K1 O2 104.4(2) 2_567 .
O3 K1 O2 58.51(19) 2_567 .
O5 K1 O2 80.9(2) 1_545 2_566
O1 K1 O2 65.85(18) 2_666 2_566
O4 K1 O2 142.7(2) . 2_566
O1 K1 O2 96.7(2) . 2_566
O7 K1 O2 118.20(19) 2_567 2_566
O3 K1 O2 86.43(18) 2_567 2_566
O2 K1 O2 75.7(2) . 2_566
O5 K1 O6 63.41(19) 1_545 2_667
O1 K1 O6 95.52(19) 2_666 2_667
O4 K1 O6 75.22(19) . 2_667
O1 K1 O6 106.61(18) . 2_667
O7 K1 O6 65.88(18) 2_567 2_667
O3 K1 O6 114.58(19) 2_567 2_667
O2 K1 O6 142.0(2) . 2_667
O2 K1 O6 142.08(19) 2_566 2_667
O5 K1 O3 102.51(18) 1_545 2_667
O1 K1 O3 79.03(18) 2_666 2_667
O4 K1 O3 54.19(17) . 2_667
O1 K1 O3 61.47(18) . 2_667
O7 K1 O3 96.79(18) 2_567 2_667
O3 K1 O3 125.2(2) 2_567 2_667
O2 K1 O3 104.73(18) . 2_667
O2 K1 O3 144.06(18) 2_566 2_667
O6 K1 O3 45.14(17) 2_667 2_667
O5 K1 O8 57.03(17) 1_545 2_566
O1 K1 O8 100.19(19) 2_666 2_566
O4 K1 O8 135.56(18) . 2_566
O1 K1 O8 137.83(18) . 2_566
O7 K1 O8 74.97(17) 2_567 2_566
O3 K1 O8 64.08(18) 2_567 2_566
O2 K1 O8 95.94(17) . 2_566
O2 K1 O8 44.54(17) 2_566 2_566
O6 K1 O8 114.91(18) 2_667 2_566
O3 K1 O8 159.14(19) 2_667 2_566
O5 K1 S2 86.96(14) 1_545 2_567
O1 K1 S2 162.83(16) 2_666 2_567
O4 K1 S2 74.33(14) . 2_567
O1 K1 S2 124.80(15) . 2_567
O7 K1 S2 25.78(14) 2_567 2_567
O3 K1 S2 25.35(14) 2_567 2_567
O2 K1 S2 83.04(14) . 2_567
O2 K1 S2 99.28(13) 2_566 2_567
O6 K1 S2 91.60(13) 2_667 2_567
O3 K1 S2 116.56(13) 2_667 2_567
O8 K1 S2 62.66(12) 2_566 2_567
O8 S1 O2 109.5(4) . .
O8 S1 O5 113.2(4) . .
O2 S1 O5 109.4(4) . .
O8 S1 O1 109.0(4) . .
O2 S1 O1 109.3(4) . .
O5 S1 O1 106.3(4) . .
O8 S1 Np1 127.3(3) . .
O2 S1 Np1 122.9(3) . .
O5 S1 Np1 55.1(2) . .
O1 S1 Np1 51.2(3) . .
O8 S1 K1 129.5(3) . .
O2 S1 K1 56.5(3) . .
O5 S1 K1 117.1(3) . .
O1 S1 K1 53.1(3) . .
Np1 S1 K1 81.40(6) . .
O8 S1 K1 69.9(3) . 2_666
O2 S1 K1 122.7(3) . 2_666
O5 S1 K1 123.6(2) . 2_666
O1 S1 K1 39.1(3) . 2_666
Np1 S1 K1 77.96(6) . 2_666
K1 S1 K1 79.53(7) . 2_666
O8 S1 K1 64.8(3) . 2_566
O2 S1 K1 46.5(3) . 2_566
O5 S1 K1 139.3(3) . 2_566
O1 S1 K1 112.6(3) . 2_566
Np1 S1 K1 160.45(9) . 2_566
K1 S1 K1 79.39(7) . 2_566
K1 S1 K1 94.95(7) 2_666 2_566
O3 S2 O4 111.3(4) . .
O3 S2 O7 109.9(4) . .
O4 S2 O7 110.3(4) . .
O3 S2 O6 110.9(4) . .
O4 S2 O6 105.0(4) . .
O7 S2 O6 109.3(4) . .
O3 S2 Np1 130.0(2) . .
O4 S2 Np1 46.8(3) . .
O7 S2 Np1 119.8(3) . .
O6 S2 Np1 58.4(2) . .
O3 S2 K1 56.2(2) . 2_567
O4 S2 K1 142.9(3) . 2_567
O7 S2 K1 56.3(3) . 2_567
O6 S2 K1 112.0(3) . 2_567
Np1 S2 K1 169.20(9) . 2_567
O3 S2 K1 61.9(2) . 2_667
O4 S2 K1 102.4(3) . 2_667
O7 S2 K1 146.7(3) . 2_667
O6 S2 K1 54.1(3) . 2_667
Np1 S2 K1 78.59(6) . 2_667
K1 S2 K1 100.10(8) 2_567 2_667
S1 O1 Np1 100.9(4) . .
S1 O1 K1 120.3(4) . 2_666
Np1 O1 K1 112.5(2) . 2_666
S1 O1 K1 101.5(3) . .
Np1 O1 K1 108.2(2) . .
K1 O1 K1 112.2(2) 2_666 .
S1 O2 Np1 121.8(4) . 1_455
S1 O2 K1 98.1(3) . .
Np1 O2 K1 115.2(2) 1_455 .
S1 O2 K1 111.7(4) . 2_566
Np1 O2 K1 104.73(19) 1_455 2_566
K1 O2 K1 104.3(2) . 2_566
S2 O3 Np1 132.6(4) . 2_667
S2 O3 K1 98.5(3) . 2_567
Np1 O3 K1 114.4(2) 2_667 2_567
S2 O3 K1 94.9(3) . 2_667
Np1 O3 K1 92.90(18) 2_667 2_667
K1 O3 K1 125.2(2) 2_567 2_667
S2 O4 Np1 108.0(3) . .
S2 O4 K1 142.7(4) . .
Np1 O4 K1 108.8(2) . .
S1 O5 Np1 96.9(3) . .
S1 O5 K1 131.2(4) . 1_565
Np1 O5 K1 112.9(2) . 1_565
S2 O6 Np1 132.7(3) . 2_677
S2 O6 Np1 94.6(3) . .
Np1 O6 Np1 120.9(2) 2_677 .
S2 O6 K1 102.6(3) . 2_667
Np1 O6 K1 102.2(2) 2_677 2_667
Np1 O6 K1 97.86(18) . 2_667
S2 O7 Np1 138.8(4) . 1_455
S2 O7 K1 97.9(3) . 2_567
Np1 O7 K1 114.2(2) 1_455 2_567
S1 O8 Np1 154.3(4) . 2_676
S1 O8 K1 92.0(3) . 2_566
Np1 O8 K1 112.4(2) 2_676 2_566

loop_
_geom_bond_atom_site_label_1
_geom_bond_atom_site_label_2
_geom_bond_distance
_geom_bond_site_symmetry_2
Np1 O7 2.434(7) 1_655
Np1 O8 2.489(7) 2_676
Np1 O1 2.491(7) .
Np1 O4 2.520(6) .
Np1 O2 2.533(6) 1_655
Np1 O6 2.557(7) 2_677
Np1 O5 2.590(6) .
Np1 O3 2.596(7) 2_667
Np1 O6 2.810(6) .
Np1 S1 3.137(2) .
Np1 S2 3.288(2) .
Np1 K1 4.269(2) .
K1 O5 2.666(7) 1_545
K1 O1 2.667(7) 2_666
K1 O4 2.727(7) .
K1 O1 2.777(7) .
K1 O7 2.830(7) 2_567
K1 O3 2.831(6) 2_567
K1 O2 2.866(7) .
K1 O2 2.878(7) 2_566
K1 O6 3.057(7) 2_667
K1 O3 3.261(6) 2_667
K1 O8 3.340(7) 2_566
K1 S2 3.370(3) 2_567
S1 O8 1.455(7) .
S1 O2 1.476(6) .
S1 O5 1.486(7) .
S1 O1 1.492(6) .
S1 K1 3.654(3) 2_666
S1 K1 3.689(3) 2_566
S2 O3 1.458(7) .
S2 O4 1.472(7) .
S2 O7 1.480(7) .
S2 O6 1.495(7) .
S2 K1 3.370(3) 2_567
S2 K1 3.684(3) 2_667
O1 K1 2.667(6) 2_666
O2 Np1 2.533(6) 1_455
O2 K1 2.878(7) 2_566
O3 Np1 2.596(7) 2_667
O3 K1 2.831(6) 2_567
O3 K1 3.261(6) 2_667
O5 K1 2.666(7) 1_565
O6 Np1 2.557(7) 2_677
O6 K1 3.057(7) 2_667
O7 Np1 2.434(7) 1_455
O7 K1 2.830(7) 2_567
O8 Np1 2.489(7) 2_676
O8 K1 3.340(7) 2_566
